data_2214898
loop_
_publ_author_name
'B. Thimme Gowda'
'Sabine Foro'
'Roopa Nayak'
'Hartmut Fuess'

_publ_section_title
;
 4-Methoxyphenyl benzoate
;
_journal_coeditor_code WN2169
_journal_issue 8
_journal_name_full 'Acta Crystallographica Section E'
_journal_page_first o3507
_journal_page_last o3507
_journal_paper_doi 10.1107/S160053680703406X
_journal_volume 63
_journal_year 2007
_chemical_formula_iupac 'C14 H12 O3'
_chemical_formula_moiety 'C14 H12 O3'
_chemical_formula_sum 'C14 H12 O3'
_chemical_formula_weight 228.24
_chemical_name_common 'p-Methoxyphenyl benzoate'
_chemical_name_systematic
;
4-Methoxyphenyl benzoate
;
_space_group_IT_number 61
_symmetry_cell_setting orthorhombic
_symmetry_space_group_name_Hall '-P 2ac 2ab'
_symmetry_space_group_name_H-M 'P b c a'
_atom_sites_solution_hydrogens geom
_atom_sites_solution_primary direct
_atom_sites_solution_secondary difmap
_audit_creation_method SHELXL-97
_cell_angle_alpha 90.00
_cell_angle_beta 90.00
_cell_angle_gamma 90.00
_cell_formula_units_Z 8
_cell_length_a 14.3030(10)
_cell_length_b 6.4799(7)
_cell_length_c 25.113(2)
_cell_measurement_reflns_used 25
_cell_measurement_temperature 299(2)
_cell_measurement_theta_max 21.70
_cell_measurement_theta_min 4.69
_cell_volume 2327.5(4)
_computing_cell_refinement 'CAD-4-PC Software'
_computing_data_collection 'CAD-4-PC Software (Enraf--Nonius, 1996)'
_computing_data_reduction 'REDU4 (Stoe & Cie, 1987)'
_computing_molecular_graphics 'PLATON (Spek, 2003)'
_computing_publication_material SHELXL97
_computing_structure_refinement 'SHELXL97 (Sheldrick, 1997)'
_computing_structure_solution 'SHELXS97 (Sheldrick, 1997)'
_diffrn_ambient_temperature 299(2)
_diffrn_measured_fraction_theta_full 1.000
_diffrn_measured_fraction_theta_max 1.000
_diffrn_measurement_device_type 'Enraf--Nonius CAD-4'
_diffrn_measurement_method \w/2\q
_diffrn_radiation_monochromator graphite
_diffrn_radiation_source 'fine-focus sealed tube'
_diffrn_radiation_type CuK\a
_diffrn_radiation_wavelength 1.54180
_diffrn_reflns_av_R_equivalents 0.0168
_diffrn_reflns_av_sigmaI/netI 0.0160
_diffrn_reflns_limit_h_max 0
_diffrn_reflns_limit_h_min -17
_diffrn_reflns_limit_k_max 0
_diffrn_reflns_limit_k_min -7
_diffrn_reflns_limit_l_max 29
_diffrn_reflns_limit_l_min -19
_diffrn_reflns_number 3699
_diffrn_reflns_theta_full 66.91
_diffrn_reflns_theta_max 66.91
_diffrn_reflns_theta_min 3.52
_diffrn_standards_decay_% 0
_diffrn_standards_interval_time 120
_diffrn_standards_number 3
_exptl_absorpt_coefficient_mu 0.749
_exptl_absorpt_correction_T_max 0.7269
_exptl_absorpt_correction_T_min 0.6479
_exptl_absorpt_correction_type psi-scan
_exptl_absorpt_process_details '(North <i>et al.</i>,  1968)'
_exptl_crystal_colour colourless
_exptl_crystal_density_diffrn 1.303
_exptl_crystal_density_method 'not measured'
_exptl_crystal_description prism
_exptl_crystal_F_000 960
_exptl_crystal_size_max 0.60
_exptl_crystal_size_mid 0.50
_exptl_crystal_size_min 0.43
_refine_diff_density_max 0.142
_refine_diff_density_min -0.107
_refine_ls_extinction_coef 0.0102(5)
_refine_ls_extinction_expression Fc^*^=kFc[1+0.001xFc^2^\l^3^/sin(2\q)]^-1/4^
_refine_ls_extinction_method SHELXL97
_refine_ls_goodness_of_fit_ref 1.058
_refine_ls_hydrogen_treatment refxyz
_refine_ls_matrix_type full
_refine_ls_number_parameters 191
_refine_ls_number_reflns 2067
_refine_ls_number_restraints 0
_refine_ls_restrained_S_all 1.058
_refine_ls_R_factor_all 0.0374
_refine_ls_R_factor_gt 0.0332
_refine_ls_shift/su_max 0.005
_refine_ls_shift/su_mean 0.001
_refine_ls_structure_factor_coef Fsqd
_refine_ls_weighting_details 'calc w=1/[\s^2^(Fo^2^)+(0.0479P)^2^+0.3393P] where P=(Fo^2^+2Fc^2^)/3'
_refine_ls_weighting_scheme calc
_refine_ls_wR_factor_gt 0.0920
_refine_ls_wR_factor_ref 0.0954
_reflns_number_gt 1876
_reflns_number_total 2067
_reflns_threshold_expression I>2\s(I)
_cod_data_source_file wn2169.cif
_cod_data_source_block I
_cod_depositor_comments
;
The following automatic conversions were performed:

'_exptl_absorpt_correction_type' value '\y scan' was replaced with
the value 'psi-scan' as specified in the replacement file
'src/cod-tools/trunk/data/replacement-values/replacement_values.lst'.

Automatic conversion script
Id: cif_fix_values 5376 2017-05-30 11:51:03Z andrius 
;
_cod_database_code 2214898
_cod_database_fobs_code 2214898

loop_
_symmetry_equiv_pos_as_xyz
'x, y, z'
'-x+1/2, -y, z+1/2'
'x+1/2, -y+1/2, -z'
'-x, y+1/2, -z+1/2'
'-x, -y, -z'
'x-1/2, y, -z-1/2'
'-x-1/2, y-1/2, z'
'x, -y-1/2, z-1/2'

loop_
_atom_site_type_symbol
_atom_site_label
_atom_site_fract_x
_atom_site_fract_y
_atom_site_fract_z
_atom_site_U_iso_or_equiv
_atom_site_adp_type
_atom_site_calc_flag
_atom_site_occupancy
C C1 0.12046(8) -0.07468(18) 0.77616(5) 0.0468(3) Uani d 1
C C2 0.16769(8) 0.10896(19) 0.77077(5) 0.0514(3) Uani d 1
H H2 0.1991(10) 0.164(2) 0.8005(6) 0.062 Uiso d 1
C C3 0.16764(8) 0.21005(19) 0.72225(5) 0.0503(3) Uani d 1
H H3 0.2002(10) 0.342(2) 0.7183(5) 0.060 Uiso d 1
C C4 0.12047(8) 0.12494(18) 0.67947(4) 0.0455(3) Uani d 1
C C5 0.07270(8) -0.06046(18) 0.68560(5) 0.0493(3) Uani d 1
H H5 0.0400(10) -0.118(2) 0.6556(5) 0.059 Uiso d 1
C C6 0.07288(8) -0.16024(19) 0.73398(5) 0.0494(3) Uani d 1
H H6 0.0408(10) -0.290(2) 0.7388(5) 0.059 Uiso d 1
C C7 0.09183(8) -0.11004(19) 0.86903(5) 0.0501(3) Uani d 1
C C8 0.10711(8) -0.24883(19) 0.91488(5) 0.0492(3) Uani d 1
C C9 0.14336(10) -0.4464(2) 0.90924(6) 0.0584(3) Uani d 1
H H9 0.1586(11) -0.496(2) 0.8733(6) 0.070 Uiso d 1
C C10 0.15736(11) -0.5668(3) 0.95396(7) 0.0716(4) Uani d 1
H H10 0.1801(12) -0.702(3) 0.9493(7) 0.086 Uiso d 1
C C11 0.13484(12) -0.4930(3) 1.00365(7) 0.0790(5) Uani d 1
H H11 0.1452(12) -0.582(3) 1.0353(8) 0.095 Uiso d 1
C C12 0.09794(14) -0.2973(3) 1.00923(6) 0.0800(5) Uani d 1
H H12 0.0753(12) -0.247(3) 1.0449(7) 0.096 Uiso d 1
C C13 0.08494(11) -0.1753(2) 0.96511(5) 0.0649(4) Uani d 1
H H13 0.0600(11) -0.038(3) 0.9686(6) 0.078 Uiso d 1
C C14 0.16889(14) 0.3934(3) 0.62070(7) 0.0706(4) Uani d 1
H H14A 0.2357(14) 0.377(3) 0.6281(6) 0.085 Uiso d 1
H H14B 0.1605(12) 0.420(3) 0.5825(7) 0.085 Uiso d 1
H H14C 0.1478(12) 0.500(3) 0.6441(7) 0.085 Uiso d 1
O O1 0.12642(6) -0.19084(13) 0.82345(3) 0.0558(3) Uani d 1
O O2 0.05426(8) 0.05500(15) 0.87100(4) 0.0733(3) Uani d 1
O O3 0.11796(7) 0.20889(14) 0.62955(3) 0.0607(3) Uani d 1

loop_
_atom_site_aniso_label
_atom_site_aniso_U_11
_atom_site_aniso_U_22
_atom_site_aniso_U_33
_atom_site_aniso_U_12
_atom_site_aniso_U_13
_atom_site_aniso_U_23
C1 0.0468(6) 0.0470(6) 0.0467(6) 0.0065(5) 0.0050(5) 0.0006(5)
C2 0.0504(6) 0.0552(7) 0.0485(6) -0.0045(5) -0.0054(5) -0.0059(5)
C3 0.0504(6) 0.0470(6) 0.0536(7) -0.0091(5) -0.0024(5) -0.0029(5)
C4 0.0450(6) 0.0466(6) 0.0450(6) 0.0004(5) 0.0003(4) -0.0030(5)
C5 0.0485(6) 0.0491(6) 0.0502(6) -0.0050(5) -0.0025(5) -0.0084(5)
C6 0.0475(6) 0.0432(6) 0.0574(7) -0.0041(5) 0.0058(5) -0.0040(5)
C7 0.0483(6) 0.0499(7) 0.0521(7) 0.0042(5) 0.0041(5) -0.0026(5)
C8 0.0464(6) 0.0516(6) 0.0496(6) -0.0012(5) 0.0013(5) -0.0001(5)
C9 0.0626(8) 0.0550(7) 0.0577(7) 0.0047(6) 0.0021(6) 0.0028(6)
C10 0.0758(9) 0.0622(9) 0.0769(10) 0.0045(7) -0.0038(8) 0.0158(7)
C11 0.0899(11) 0.0854(11) 0.0616(9) -0.0134(9) -0.0111(8) 0.0216(8)
C12 0.1012(12) 0.0885(12) 0.0504(8) -0.0148(10) 0.0035(8) 0.0003(8)
C13 0.0774(9) 0.0632(8) 0.0542(7) -0.0018(7) 0.0088(6) -0.0033(6)
C14 0.0887(11) 0.0603(8) 0.0629(9) -0.0134(8) -0.0013(8) 0.0120(7)
O1 0.0679(5) 0.0518(5) 0.0477(5) 0.0130(4) 0.0081(4) 0.0031(4)
O2 0.0954(8) 0.0579(6) 0.0666(6) 0.0280(5) 0.0150(5) 0.0029(4)
O3 0.0765(6) 0.0567(5) 0.0489(5) -0.0113(4) -0.0083(4) 0.0042(4)

loop_
_atom_type_symbol
_atom_type_description
_atom_type_scat_dispersion_real
_atom_type_scat_dispersion_imag
_atom_type_scat_source
C C 0.0181 0.0091 'International Tables Vol C Tables 4.2.6.8 and 6.1.1.4'
H H 0.0000 0.0000 'International Tables Vol C Tables 4.2.6.8 and 6.1.1.4'
O O 0.0492 0.0322 'International Tables Vol C Tables 4.2.6.8 and 6.1.1.4'

loop_
_geom_angle_atom_site_label_1
_geom_angle_atom_site_label_2
_geom_angle_atom_site_label_3
_geom_angle
C2 C1 C6 121.06(11)
C2 C1 O1 121.05(11)
C6 C1 O1 117.63(11)
C1 C2 C3 119.76(11)
C1 C2 H2 118.9(8)
C3 C2 H2 121.3(8)
C4 C3 C2 119.70(11)
C4 C3 H3 120.2(8)
C2 C3 H3 120.1(8)
O3 C4 C3 124.50(11)
O3 C4 C5 115.61(10)
C3 C4 C5 119.87(11)
C6 C5 C4 120.17(11)
C6 C5 H5 120.6(8)
C4 C5 H5 119.2(8)
C1 C6 C5 119.43(11)
C1 C6 H6 119.3(8)
C5 C6 H6 121.3(8)
O2 C7 O1 123.00(11)
O2 C7 C8 125.29(11)
O1 C7 C8 111.71(10)
C13 C8 C9 119.71(12)
C13 C8 C7 117.80(12)
C9 C8 C7 122.48(11)
C10 C9 C8 119.45(14)
C10 C9 H9 122.0(9)
C8 C9 H9 118.5(9)
C11 C10 C9 120.48(15)
C11 C10 H10 121.1(11)
C9 C10 H10 118.4(11)
C10 C11 C12 120.08(15)
C10 C11 H11 119.3(11)
C12 C11 H11 120.7(11)
C13 C12 C11 119.90(15)
C13 C12 H12 119.2(11)
C11 C12 H12 120.7(11)
C12 C13 C8 120.36(15)
C12 C13 H13 120.5(10)
C8 C13 H13 119.1(10)
O3 C14 H14A 112.3(11)
O3 C14 H14B 103.8(10)
H14A C14 H14B 108.9(14)
O3 C14 H14C 110.6(11)
H14A C14 H14C 105.6(14)
H14B C14 H14C 115.8(15)
C7 O1 C1 118.98(9)
C4 O3 C14 117.76(10)

loop_
_geom_bond_atom_site_label_1
_geom_bond_atom_site_label_2
_geom_bond_distance
C1 C2 1.3751(17)
C1 C6 1.3756(17)
C1 O1 1.4086(14)
C2 C3 1.3832(17)
C2 H2 0.943(14)
C3 C4 1.3833(16)
C3 H3 0.979(14)
C4 O3 1.3671(14)
C4 C5 1.3906(16)
C5 C6 1.3764(17)
C5 H5 0.963(14)
C6 H6 0.964(15)
C7 O2 1.1978(15)
C7 O1 1.3524(14)
C7 C8 1.4774(17)
C8 C13 1.3852(18)
C8 C9 1.3886(18)
C9 C10 1.382(2)
C9 H9 0.983(15)
C10 C11 1.375(2)
C10 H10 0.942(18)
C11 C12 1.381(3)
C11 H11 0.992(19)
C12 C13 1.374(2)
C12 H12 1.007(18)
C13 H13 0.961(17)
C14 O3 1.4176(17)
C14 H14A 0.98(2)
C14 H14B 0.982(18)
C14 H14C 0.956(19)

loop_
_geom_torsion_atom_site_label_1
_geom_torsion_atom_site_label_2
_geom_torsion_atom_site_label_3
_geom_torsion_atom_site_label_4
_geom_torsion
C6 C1 C2 C3 0.00(18)
O1 C1 C2 C3 173.98(10)
C1 C2 C3 C4 -0.36(18)
C2 C3 C4 O3 -178.21(11)
C2 C3 C4 C5 0.62(18)
O3 C4 C5 C6 178.39(11)
C3 C4 C5 C6 -0.54(17)
C2 C1 C6 C5 0.08(17)
O1 C1 C6 C5 -174.10(10)
C4 C5 C6 C1 0.18(17)
O2 C7 C8 C13 -6.8(2)
O1 C7 C8 C13 172.67(12)
O2 C7 C8 C9 173.90(14)
O1 C7 C8 C9 -6.61(17)
C13 C8 C9 C10 -0.4(2)
C7 C8 C9 C10 178.90(13)
C8 C9 C10 C11 0.6(2)
C9 C10 C11 C12 0.0(3)
C10 C11 C12 C13 -0.9(3)
C11 C12 C13 C8 1.1(3)
C9 C8 C13 C12 -0.5(2)
C7 C8 C13 C12 -179.82(14)
O2 C7 O1 C1 1.65(19)
C8 C7 O1 C1 -177.86(10)
C2 C1 O1 C7 64.57(15)
C6 C1 O1 C7 -121.25(12)
C3 C4 O3 C14 1.48(19)
C5 C4 O3 C14 -177.40(12)

loop_
_cod_related_entry_id
_cod_related_entry_database
_cod_related_entry_code
1 ChemSpider 120768
